data_8103515
loop_
_publ_author_name
'Weber, T.'
'Feller, J.'
'Oppermann, H.'
'Paufler, P.'

_publ_section_title
;
 On the exchange of molybdenum by rhenium in gamma-(Mo4-x Rex O11)
;
_journal_name_full 'Zeitschrift fuer Kristallographie (149,1979-)'
_journal_page_first 98
_journal_page_last 102
_journal_volume 214
_journal_year 1999
_chemical_formula_sum 'Mo3.397 O11 Re0.603'
_chemical_name_systematic '(Mo3.397 Re0.603) O11'
_space_group_IT_number 33
_symmetry_space_group_name_Hall 'P 2c -2n'
_symmetry_space_group_name_H-M 'P n a 21'
_cell_angle_alpha 90
_cell_angle_beta 90
_cell_angle_gamma 90
_cell_formula_units_Z 4
_cell_length_a 24.43
_cell_length_b 6.732
_cell_length_c 5.442
_cell_volume 895.006
_citation_journal_id_ASTM ZEKRDZ
_cod_data_source_file Weber_ZEKRDZ_1999_924.cif
_cod_data_source_block Mo3.397O11Re0.603
_cod_original_cell_volume 895.0063
_cod_database_code 8103515

loop_
_symmetry_equiv_pos_as_xyz
x,y,z
-x,-y,z+1/2
-x+1/2,y+1/2,z+1/2
x+1/2,-y+1/2,z

loop_
_atom_site_label
_atom_site_type_symbol
_atom_site_fract_x
_atom_site_fract_y
_atom_site_fract_z
_atom_site_occupancy
_atom_site_U_iso_or_equiv
Re1 Re+5 0.02923 0.34103 0.50883 0.5 0.0
O5 O-2 0.1649 0.1597 0.0031 1 0.0
Mo4 Mo+5 0.35313 0.19703 0.0037 1 0.0
O3 O-2 0.0673 0.1643 0.2759 1 0.0
Re2 Re+4 0.08729 0.01953 0.00974 0.103 0.0
O10 O-2 0.4063 0.0187 0.0132 1 0.0
O9 O-2 0.3769 0.3642 0.2292 1 0.0
O1 O-2 0.0025 0.4902 0.2427 1 0.0
O7 O-2 0.2757 0.3228 -0.0001 1 0.0
O8 O-2 0.3142 0.0402 0.2983 1 0.0
Mo3 Mo+6 0.20533 0.3732 0.02578 1 0.0
O4 O-2 0.1284 0.8225 0.2336 1 0.0
O11 O-2 0.4694 0.3427 0.5067 1 0.0
O6 O-2 0.1937 0.4837 0.3111 1 0.0
Mo1 Mo+5 0.02923 0.34103 0.50883 0.5 0.0
O2 O-2 0.0605 0.1889 0.7807 1 0.0
Mo2 Mo+5 0.08729 0.01953 0.00974 0.897 0.0
